data_4509732
loop_
_publ_author_name
'Croitor, Lilia'
'Coropceanu, Eduard B.'
'Jeanneau, Erwann'
'Dementiev, Igor V.'
'Goglidze, Tatiana I.'
'Chumakov, Yurii M.'
'Fonari, Marina S.'

_publ_section_title
;
 Anion-Induced Generation of Binuclear and Polymeric Cd(II) and Zn(II)
 Coordination Compounds with 4,4'-Bipyridine and Dioxime Ligands
;
_journal_issue 12
_journal_name_full 'Crystal Growth &amp; Design'
_journal_page_first 5233
_journal_paper_doi 10.1021/cg900746w
_journal_volume 9
_journal_year 2009
_chemical_formula_moiety 'Cd2, 4(C2 O2 H3), 2(C6 H10 N2 O2), (C10 H8 N2), 2(H2 O)'
_chemical_formula_sum 'C30 H44 Cd2 N6 O14'
_chemical_formula_weight 937.51
_chemical_name_common
; 
 bis[cadmium di(acetate)(1,2-cyclohexanedionedioxime)(aqua)]
(mu2-4,4'-bipyridine)
;
_chemical_name_systematic
; 
 bis[cadmium di(acetate)(1,2-cyclohexanedionedioxime)(aqua)]
(mu2-4,4'-bipyridine)
;
_space_group_IT_number 12
_symmetry_cell_setting monoclinic
_symmetry_space_group_name_Hall '-C 2y'
_symmetry_space_group_name_H-M 'C 1 2/m 1'
_atom_sites_solution_hydrogens geom
_atom_sites_solution_primary direct
_atom_sites_solution_secondary difmap
_audit_creation_method SHELXL-97
_cell_angle_alpha 90.00
_cell_angle_beta 112.03(3)
_cell_angle_gamma 90.00
_cell_formula_units_Z 2
_cell_length_a 21.723(4)
_cell_length_b 11.121(2)
_cell_length_c 8.5449(17)
_cell_measurement_temperature 293(2)
_cell_volume 1913.6(7)
_computing_cell_refinement 'HKL Scalepack (Otwinowski & Minor 1997)'
_computing_data_collection 'Collect (Nonius BV, 1997-2000)'
_computing_data_reduction 'HKL Denzo&Scalepack(Otwinowski&Minor1997)'
_computing_structure_refinement 'SHELXL-97 (Sheldrick, 1997)'
_computing_structure_solution 'SHELXS-97 (Sheldrick, 1990)'
_diffrn_ambient_temperature 293(2)
_diffrn_measured_fraction_theta_full 0.996
_diffrn_measured_fraction_theta_max 0.996
_diffrn_measurement_device_type 'Nonius kappa CCD'
_diffrn_measurement_method '\w scans'
_diffrn_radiation_monochromator graphite
_diffrn_radiation_source 'sealed tube'
_diffrn_radiation_type MoK\a
_diffrn_radiation_wavelength 0.71073
_diffrn_reflns_av_R_equivalents 0.0387
_diffrn_reflns_av_sigmaI/netI 0.0533
_diffrn_reflns_limit_h_max 26
_diffrn_reflns_limit_h_min -26
_diffrn_reflns_limit_k_max 12
_diffrn_reflns_limit_k_min -13
_diffrn_reflns_limit_l_max 10
_diffrn_reflns_limit_l_min -10
_diffrn_reflns_number 3291
_diffrn_reflns_theta_full 25.50
_diffrn_reflns_theta_max 25.50
_diffrn_reflns_theta_min 3.01
_exptl_absorpt_coefficient_mu 1.182
_exptl_absorpt_correction_type none
_exptl_crystal_colour 'pale yellow'
_exptl_crystal_density_diffrn 1.627
_exptl_crystal_density_method 'not measured'
_exptl_crystal_description needle
_exptl_crystal_F_000 948
_exptl_crystal_size_max 0.32
_exptl_crystal_size_mid 0.15
_exptl_crystal_size_min 0.15
_refine_diff_density_max 0.829
_refine_diff_density_min -0.452
_refine_diff_density_rms 0.083
_refine_ls_extinction_coef 0.0047(7)
_refine_ls_extinction_expression Fc^*^=kFc[1+0.001xFc^2^\l^3^/sin(2\q)]^-1/4^
_refine_ls_extinction_method SHELXL
_refine_ls_goodness_of_fit_ref 1.013
_refine_ls_hydrogen_treatment mixed
_refine_ls_matrix_type full
_refine_ls_number_parameters 145
_refine_ls_number_reflns 1871
_refine_ls_number_restraints 0
_refine_ls_restrained_S_all 1.013
_refine_ls_R_factor_all 0.0577
_refine_ls_R_factor_gt 0.0401
_refine_ls_shift/su_max 0.000
_refine_ls_shift/su_mean 0.000
_refine_ls_structure_factor_coef Fsqd
_refine_ls_weighting_details 'calc w=1/[\s^2^(Fo^2^)+(0.0519P)^2^+0.0000P] where P=(Fo^2^+2Fc^2^)/3'
_refine_ls_weighting_scheme calc
_refine_ls_wR_factor_gt 0.0921
_refine_ls_wR_factor_ref 0.0988
_reflns_number_gt 1439
_reflns_number_total 1871
_reflns_threshold_expression >2sigma(I)
_cod_data_source_file cg900746wsup1.cif
_cod_data_source_block l3n
_cod_original_cell_volume 1913.6(6)
_cod_original_sg_symbol_H-M C2/m
_cod_database_code 4509732

loop_
_symmetry_equiv_pos_as_xyz
'x, y, z'
'-x, y, -z'
'x+1/2, y+1/2, z'
'-x+1/2, y+1/2, -z'
'-x, -y, -z'
'x, -y, z'
'-x+1/2, -y+1/2, -z'
'x+1/2, -y+1/2, z'

loop_
_atom_site_label
_atom_site_type_symbol
_atom_site_fract_x
_atom_site_fract_y
_atom_site_fract_z
_atom_site_U_iso_or_equiv
_atom_site_adp_type
_atom_site_occupancy
_atom_site_symmetry_multiplicity
_atom_site_calc_flag
_atom_site_refinement_flags
_atom_site_disorder_assembly
_atom_site_disorder_group
Cd1 Cd 0.192340(19) 0.0000 0.15966(5) 0.0617(2) Uani 1 2 d S . .
O1 O 0.28111(18) 0.2412(3) 0.3562(4) 0.0883(9) Uani 1 1 d . . .
H1A H 0.2549 0.2676 0.2663 0.132 Uiso 1 1 calc R . .
O2 O 0.12555(15) 0.1396(3) -0.0073(4) 0.0840(9) Uani 1 1 d . . .
O3 O 0.19088(18) 0.2987(3) 0.0681(4) 0.0929(10) Uani 1 1 d . . .
N1 N 0.27653(16) 0.1183(3) 0.3566(4) 0.0655(9) Uani 1 1 d . . .
N2 N 0.1228(2) 0.0000 0.3198(5) 0.0647(12) Uani 1 2 d S . .
C1 C 0.32221(19) 0.0666(4) 0.4813(4) 0.0677(11) Uani 1 1 d . . .
C2 C 0.3747(2) 0.1352(5) 0.6182(5) 0.0923(16) Uani 1 1 d . . .
H1C2 H 0.3555 0.1704 0.6933 0.111 Uiso 0.50 1 calc PR A 1
H2C2 H 0.3909 0.2002 0.5683 0.111 Uiso 0.50 1 calc PR A 1
H3C2 H 0.3549 0.2049 0.6491 0.111 Uiso 0.50 1 d PR A 2
H4C2 H 0.4081 0.1633 0.5770 0.111 Uiso 0.50 1 d PR A 2
C3 C 0.4327(7) 0.0536(16) 0.7197(15) 0.123(7) Uani 0.50 1 d P . 1
H1C3 H 0.4695 0.0772 0.6882 0.148 Uiso 0.50 1 calc PR . 1
H2C3 H 0.4449 0.0772 0.8367 0.148 Uiso 0.50 1 calc PR . 1
C3* C 0.4080(6) 0.0539(15) 0.7768(12) 0.109(6) Uani 0.50 1 d P . 2
H1C4 H 0.4543 0.0780 0.8246 0.131 Uiso 0.50 1 calc PR . 2
H2C4 H 0.3888 0.0780 0.8577 0.131 Uiso 0.50 1 calc PR . 2
C4 C 0.1410(2) 0.2442(5) -0.0275(5) 0.0735(12) Uani 1 1 d . . .
C5 C 0.0950(3) 0.3095(6) -0.1833(6) 0.1079(18) Uani 1 1 d . . .
H5A H 0.0829 0.2566 -0.2789 0.162 Uiso 1 1 calc R . .
H5B H 0.1173 0.3788 -0.2038 0.162 Uiso 1 1 calc R . .
H5C H 0.0558 0.3346 -0.1659 0.162 Uiso 1 1 calc R . .
C6 C 0.1388(3) 0.0000 0.4847(7) 0.0696(16) Uani 1 2 d S . .
H6 H 0.1836 0.0000 0.5542 0.084 Uiso 1 2 calc SR . .
C7 C 0.0926(3) 0.0000 0.5587(7) 0.0697(16) Uani 1 2 d S . .
H7 H 0.1068 0.0000 0.6759 0.084 Uiso 1 2 calc SR . .
C8 C 0.0260(2) 0.0000 0.4636(6) 0.0555(13) Uani 1 2 d S . .
C9 C 0.0093(3) 0.0000 0.2911(7) 0.105(3) Uani 1 2 d S . .
H9 H -0.0350 0.0000 0.2183 0.125 Uiso 1 2 calc SR . .
C10 C 0.0596(3) 0.0000 0.2270(8) 0.123(4) Uani 1 2 d S . .
H10 H 0.0472 0.0000 0.1103 0.148 Uiso 1 2 calc SR . .
O1W O 0.2486(3) 0.0000 -0.0227(6) 0.0827(13) Uani 1 2 d S . .
H1W H 0.269(3) 0.070(5) -0.020(7) 0.124 Uiso 1 1 d . . .

loop_
_atom_site_aniso_label
_atom_site_aniso_U_11
_atom_site_aniso_U_22
_atom_site_aniso_U_33
_atom_site_aniso_U_23
_atom_site_aniso_U_13
_atom_site_aniso_U_12
Cd1 0.0527(3) 0.0735(4) 0.0559(3) 0.000 0.0168(2) 0.000
O1 0.092(2) 0.075(2) 0.085(2) -0.0037(17) 0.0182(18) -0.0100(19)
O2 0.0684(19) 0.085(2) 0.0879(19) 0.0204(18) 0.0174(15) 0.0039(17)
O3 0.094(3) 0.089(2) 0.089(2) 0.0170(19) 0.0265(19) -0.002(2)
N1 0.061(2) 0.071(2) 0.0650(19) -0.0035(17) 0.0231(17) -0.0026(18)
N2 0.052(3) 0.084(4) 0.059(3) 0.000 0.022(2) 0.000
C1 0.052(2) 0.097(3) 0.055(2) -0.001(2) 0.0207(19) -0.005(2)
C2 0.076(3) 0.118(5) 0.067(3) -0.012(3) 0.007(2) -0.022(3)
C3 0.086(9) 0.185(19) 0.077(7) 0.004(8) 0.006(6) -0.052(10)
C3* 0.081(8) 0.168(16) 0.056(6) -0.013(6) 0.001(5) 0.012(8)
C4 0.071(3) 0.086(4) 0.068(2) 0.014(3) 0.032(2) 0.010(3)
C5 0.104(4) 0.121(5) 0.093(3) 0.042(3) 0.030(3) 0.022(4)
C6 0.049(3) 0.097(5) 0.058(3) 0.000 0.015(3) 0.000
C7 0.060(3) 0.094(5) 0.052(3) 0.000 0.018(3) 0.000
C8 0.046(3) 0.067(4) 0.050(3) 0.000 0.013(2) 0.000
C9 0.047(3) 0.209(10) 0.052(3) 0.000 0.011(3) 0.000
C10 0.050(4) 0.265(13) 0.049(3) 0.000 0.013(3) 0.000
O1W 0.090(3) 0.084(3) 0.089(3) 0.000 0.050(3) 0.000

loop_
_atom_type_symbol
_atom_type_description
_atom_type_scat_dispersion_real
_atom_type_scat_dispersion_imag
_atom_type_scat_source
C C 0.0033 0.0016 'International Tables Vol C Tables 4.2.6.8 and 6.1.1.4'
H H 0.0000 0.0000 'International Tables Vol C Tables 4.2.6.8 and 6.1.1.4'
Cd Cd -0.8075 1.2024 'International Tables Vol C Tables 4.2.6.8 and 6.1.1.4'
N N 0.0061 0.0033 'International Tables Vol C Tables 4.2.6.8 and 6.1.1.4'
O O 0.0106 0.0060 'International Tables Vol C Tables 4.2.6.8 and 6.1.1.4'

loop_
_geom_angle_atom_site_label_1
_geom_angle_atom_site_label_2
_geom_angle_atom_site_label_3
_geom_angle
_geom_angle_site_symmetry_1
_geom_angle_site_symmetry_3
O2 Cd1 O2 87.95(18) 6 .
O2 Cd1 O1W 87.16(13) 6 .
O2 Cd1 O1W 87.16(13) . .
O2 Cd1 N1 169.58(12) 6 .
O2 Cd1 N1 102.20(13) . .
O1W Cd1 N1 90.94(14) . .
O2 Cd1 N1 102.20(13) 6 6
O2 Cd1 N1 169.58(12) . 6
O1W Cd1 N1 90.94(14) . 6
N1 Cd1 N1 67.56(17) . 6
O2 Cd1 N2 88.11(11) 6 .
O2 Cd1 N2 88.11(11) . .
O1W Cd1 N2 173.43(16) . .
N1 Cd1 N2 94.53(12) . .
N1 Cd1 N2 94.53(12) 6 .
N1 O1 H1A 109.5 . .
C4 O2 Cd1 126.5(3) . .
C1 N1 O1 114.4(4) . .
C1 N1 Cd1 119.4(3) . .
O1 N1 Cd1 126.2(3) . .
C10 N2 C6 116.5(5) . .
C10 N2 Cd1 113.6(4) . .
C6 N2 Cd1 129.9(4) . .
N1 C1 C1 116.5(3) . 6
N1 C1 C2 122.8(4) . .
C1 C1 C2 120.6(3) 6 .
C1 C2 C3 111.3(7) . .
C1 C2 C3* 110.6(7) . .
C3 C2 C3* 31.9(5) . .
C1 C2 H1C2 109.4 . .
C3 C2 H1C2 109.4 . .
C3* C2 H1C2 80.4 . .
C1 C2 H2C2 109.4 . .
C3 C2 H2C2 109.4 . .
C3* C2 H2C2 133.2 . .
H1C2 C2 H2C2 108.0 . .
C1 C2 H3C2 109.5 . .
C3 C2 H3C2 132.4 . .
C3* C2 H3C2 109.5 . .
H1C2 C2 H3C2 32.0 . .
H2C2 C2 H3C2 78.3 . .
C1 C2 H4C2 109.5 . .
C3 C2 H4C2 80.0 . .
C3* C2 H4C2 109.5 . .
H1C2 C2 H4C2 132.6 . .
H2C2 C2 H4C2 32.3 . .
H3C2 C2 H4C2 108.1 . .
C3 C3 C2 126.4(6) 6 .
C3 C3 H1C3 105.7 6 .
C2 C3 H1C3 105.7 . .
C3 C3 H2C3 105.7 6 .
C2 C3 H2C3 105.7 . .
H1C3 C3 H2C3 106.2 . .
C3* C3* C2 125.3(6) 6 .
C3* C3* H1C4 106.0 6 .
C2 C3* H1C4 106.0 . .
C3* C3* H2C4 106.0 6 .
C2 C3* H2C4 106.0 . .
H1C4 C3* H2C4 106.3 . .
O2 C4 O3 125.5(4) . .
O2 C4 C5 116.6(5) . .
O3 C4 C5 117.9(5) . .
C4 C5 H5A 109.5 . .
C4 C5 H5B 109.5 . .
H5A C5 H5B 109.5 . .
C4 C5 H5C 109.5 . .
H5A C5 H5C 109.5 . .
H5B C5 H5C 109.5 . .
N2 C6 C7 123.2(5) . .
N2 C6 H6 118.4 . .
C7 C6 H6 118.4 . .
C8 C7 C6 121.3(5) . .
C8 C7 H7 119.4 . .
C6 C7 H7 119.4 . .
C7 C8 C9 115.4(5) . .
C7 C8 C8 123.7(6) . 5_556
C9 C8 C8 120.9(6) . 5_556
C8 C9 C10 119.4(6) . .
C8 C9 H9 120.3 . .
C10 C9 H9 120.3 . .
N2 C10 C9 124.3(6) . .
N2 C10 H10 117.9 . .
C9 C10 H10 117.9 . .
Cd1 O1W H1W 111(4) . .

loop_
_geom_bond_atom_site_label_1
_geom_bond_atom_site_label_2
_geom_bond_distance
_geom_bond_site_symmetry_2
Cd1 O2 2.235(3) 6
Cd1 O2 2.235(3) .
Cd1 O1W 2.313(4) .
Cd1 N1 2.366(3) .
Cd1 N1 2.366(3) 6
Cd1 N2 2.389(4) .
O1 N1 1.371(5) .
O1 H1A 0.8200 .
O2 C4 1.241(6) .
O3 C4 1.243(6) .
N1 C1 1.288(5) .
N2 C10 1.303(8) .
N2 C6 1.319(7) .
C1 C1 1.480(9) 6
C1 C2 1.500(6) .
C2 C3 1.532(17) .
C2 C3* 1.563(14) .
C2 H1C2 0.9700 .
C2 H2C2 0.9700 .
C2 H3C2 0.9700 .
C2 H4C2 0.9700 .
C3 C3 1.19(4) 6
C3 H1C3 0.9700 .
C3 H2C3 0.9700 .
C3* C3* 1.20(3) 6
C3* H1C4 0.9700 .
C3* H2C4 0.9700 .
C4 C5 1.517(6) .
C5 H5A 0.9600 .
C5 H5B 0.9600 .
C5 H5C 0.9600 .
C6 C7 1.373(8) .
C6 H6 0.9300 .
C7 C8 1.368(8) .
C7 H7 0.9300 .
C8 C9 1.380(7) .
C8 C8 1.479(10) 5_556
C9 C10 1.393(9) .
C9 H9 0.9300 .
C10 H10 0.9300 .
O1W H1W 0.89(5) .

loop_
_geom_hbond_atom_site_label_D
_geom_hbond_atom_site_label_H
_geom_hbond_atom_site_label_A
_geom_hbond_distance_DH
_geom_hbond_distance_HA
_geom_hbond_distance_DA
_geom_hbond_angle_DHA
_geom_hbond_site_symmetry_A
O1W H1W O3 0.89(5) 1.83(5) 2.697(4) 165(5) 7
O1 H1A O3 0.82 1.78 2.587(5) 169.5 .
